data_1520530
loop_
_publ_author_name
'Aggarwal, Himanshu'
'Das, Raj Kumar'
'Bhatt, Prashant M.'
'Barbour, Leonard J.'

_publ_section_title
;
 Isolation of a structural intermediate during switching of degree of
 interpenetration in a metal--organic framework
;
_journal_issue 8
_journal_name_full 'Chem. Sci.'
_journal_page_first 4986
_journal_paper_doi 10.1039/C5SC01796C
_journal_volume 6
_journal_year 2015
_chemical_formula_moiety 'C34 H20 Co2 N2 O8, C17 H10 Co N O4'
_chemical_formula_sum 'C51 H30 Co3 N3 O12'
_chemical_formula_weight 1053.57
_chemical_name_systematic
; 
 ? 
;
_space_group_IT_number 5
_symmetry_cell_setting monoclinic
_symmetry_space_group_name_Hall 'C 2y'
_symmetry_space_group_name_H-M 'C 1 2 1'
_atom_sites_solution_hydrogens geom
_atom_sites_solution_primary direct
_atom_sites_solution_secondary difmap
_audit_creation_method SHELXL-97
_audit_update_record
;
2015-03-04 deposited with the CCDC.
2015-06-11 downloaded from the CCDC.
;
_cell_angle_alpha 90.00
_cell_angle_beta 96.243(3)
_cell_angle_gamma 90.00
_cell_formula_units_Z 4
_cell_length_a 17.0391(8)
_cell_length_b 20.0278(10)
_cell_length_c 13.8334(7)
_cell_measurement_reflns_used 5294
_cell_measurement_temperature 100(2)
_cell_measurement_theta_max 27.80
_cell_measurement_theta_min 2.25
_cell_volume 4692.7(4)
_computing_cell_refinement 'SAINT (Bruker, 2009)'
_computing_data_reduction SAINT
_computing_molecular_graphics 'X-Seed (Barbour 2001)'
_computing_structure_refinement 'SHELXL-97 (Sheldrick, 1997)'
_computing_structure_solution 'SHELXS-97 (Sheldrick, 1990)'
_diffrn_ambient_temperature 100(2)
_diffrn_measured_fraction_theta_full 1.000
_diffrn_measured_fraction_theta_max 0.992
_diffrn_measurement_device_type 'CCD area detector'
_diffrn_measurement_method 'phi and omega scans'
_diffrn_radiation_monochromator graphite
_diffrn_radiation_source 'fine-focus sealed tube'
_diffrn_radiation_type MoK\a
_diffrn_radiation_wavelength 0.71073
_diffrn_reflns_av_R_equivalents 0.0883
_diffrn_reflns_av_sigmaI/netI 0.0893
_diffrn_reflns_limit_h_max 22
_diffrn_reflns_limit_h_min -22
_diffrn_reflns_limit_k_max 26
_diffrn_reflns_limit_k_min -26
_diffrn_reflns_limit_l_max 18
_diffrn_reflns_limit_l_min -18
_diffrn_reflns_number 43655
_diffrn_reflns_theta_full 26.50
_diffrn_reflns_theta_max 28.44
_diffrn_reflns_theta_min 1.48
_exptl_absorpt_coefficient_mu 1.115
_exptl_absorpt_correction_T_max 0.9780
_exptl_absorpt_correction_T_min 0.8686
_exptl_absorpt_correction_type multi-scan
_exptl_absorpt_process_details SADABS
_exptl_crystal_colour pink
_exptl_crystal_density_diffrn 1.491
_exptl_crystal_density_method 'not measured'
_exptl_crystal_description block
_exptl_crystal_F_000 2136
_exptl_crystal_size_max 0.13
_exptl_crystal_size_mid 0.05
_exptl_crystal_size_min 0.02
_platon_squeeze_details
;
;
_refine_diff_density_max 1.438
_refine_diff_density_min -1.421
_refine_diff_density_rms 0.118
_refine_ls_abs_structure_details 'Flack H D (1983), Acta Cryst. A39, 876-881'
_refine_ls_abs_structure_Flack 0.49(3)
_refine_ls_extinction_method none
_refine_ls_goodness_of_fit_ref 1.026
_refine_ls_hydrogen_treatment mixed
_refine_ls_matrix_type full
_refine_ls_number_parameters 443
_refine_ls_number_reflns 11692
_refine_ls_number_restraints 46
_refine_ls_restrained_S_all 1.026
_refine_ls_R_factor_all 0.1141
_refine_ls_R_factor_gt 0.0588
_refine_ls_shift/su_max 0.003
_refine_ls_shift/su_mean 0.000
_refine_ls_structure_factor_coef Fsqd
_refine_ls_weighting_details 'calc w=1/[\s^2^(Fo^2^)+(0.0653P)^2^+17.3357P] where P=(Fo^2^+2Fc^2^)/3'
_refine_ls_weighting_scheme calc
_refine_ls_wR_factor_gt 0.1373
_refine_ls_wR_factor_ref 0.1654
_reflns_number_gt 7214
_reflns_number_total 11692
_reflns_threshold_expression >2sigma(I)
_cod_data_source_file c5sc01796c2.cif
_cod_data_source_block LJB_3fa_2
_cod_depositor_comments
;
The following automatic conversions were performed:

'_symmetry_cell_setting' value 'Monoclinic' changed to 'monoclinic'
according to
/usr/data/users/saulius/crontab/automatic-downloads/rss-feeds/RSC/lib/dictionaries/cif_core.dic
dictionary named 'cif_core.dic' version 2.4.2 from 2011-04-26.

Automatic conversion script
Id: cif_fix_values 3271 2015-04-21 07:52:19Z andrius 

 Adding full bibliography for 1520525--1520530.cif.
;
_cod_original_sg_symbol_H-M 'C 2'
_cod_database_code 1520530

loop_
_symmetry_equiv_pos_as_xyz
'x, y, z'
'-x, y, -z'
'x+1/2, y+1/2, z'
'-x+1/2, y+1/2, -z'

loop_
_atom_site_label
_atom_site_type_symbol
_atom_site_fract_x
_atom_site_fract_y
_atom_site_fract_z
_atom_site_U_iso_or_equiv
_atom_site_adp_type
_atom_site_occupancy
_atom_site_symmetry_multiplicity
_atom_site_calc_flag
_atom_site_refinement_flags
Co1 Co -0.32762(5) 0.3598(2) 0.24000(6) 0.01271(19) Uani 1 1 d .
O1 O -0.2445(4) 0.2866(3) 0.2672(5) 0.0133(14) Uani 1 1 d .
C1 C -0.2276(5) 0.2643(5) 0.3526(8) 0.0170(15) Uani 1 1 d U
Co2 Co -0.33502(5) 0.3585(2) 0.43112(6) 0.01265(19) Uani 1 1 d .
O2 O -0.2492(4) 0.2856(4) 0.4306(5) 0.0191(16) Uani 1 1 d U
C2 C -0.1771(3) 0.2031(4) 0.3621(6) 0.0175(7) Uani 1 1 d D
Co3 Co -0.00331(6) 0.3284(2) 0.09506(8) 0.0108(2) Uani 1 1 d .
O3 O 0.0918(4) -0.0673(4) 0.2445(5) 0.0196(15) Uani 1 1 d .
C3 C -0.1287(3) 0.1885(3) 0.2898(6) 0.0138(14) Uani 1 1 d D
H3 H -0.1264 0.2184 0.2369 0.017 Uiso 1 1 calc R
O4 O 0.0795(4) -0.0718(4) 0.4023(5) 0.0197(16) Uani 1 1 d .
C4 C -0.0832(4) 0.1296(3) 0.2950(6) 0.0175(7) Uani 1 1 d D
O5 O -0.2419(4) 0.4281(4) 0.2689(5) 0.0206(16) Uani 1 1 d .
C5 C -0.0870(4) 0.0847(4) 0.3753(6) 0.0175(7) Uani 1 1 d D
O6 O -0.2549(4) 0.4317(4) 0.4274(5) 0.0199(16) Uani 1 1 d .
C6 C -0.1357(4) 0.0992(4) 0.4480(6) 0.0175(7) Uani 1 1 d D
H6 H -0.1382 0.0695 0.5010 0.021 Uiso 1 1 calc R
O7 O 0.0876(4) 0.7866(4) 0.2426(6) 0.0232(16) Uani 1 1 d .
C7 C -0.1792(4) 0.1561(4) 0.4420(6) 0.0175(7) Uani 1 1 d D
H7 H -0.2120 0.1656 0.4916 0.021 Uiso 1 1 calc R
O8 O 0.0812(4) 0.7865(4) 0.4054(5) 0.0170(15) Uani 1 1 d .
C8 C -0.0340(4) 0.1139(4) 0.2231(6) 0.0209(19) Uani 1 1 d D
H8 H -0.0312 0.1435 0.1699 0.025 Uiso 1 1 calc R
O9 O -0.0816(4) 0.3966(4) -0.0946(5) 0.0174(15) Uani 1 1 d .
C9 C 0.0097(5) 0.0572(4) 0.2285(6) 0.022(2) Uani 1 1 d D
H9 H 0.0426 0.0475 0.1791 0.027 Uiso 1 1 calc R
O10 O -0.0842(4) 0.4007(4) 0.0656(5) 0.0196(16) Uani 1 1 d .
C10 C 0.0064(4) 0.0118(4) 0.3084(7) 0.0190(18) Uani 1 1 d D
O11 O -0.4091(4) 0.7585(3) -0.0678(5) 0.0144(15) Uani 1 1 d .
C11 C -0.0402(4) 0.0256(4) 0.3782(7) 0.023(2) Uani 1 1 d D
H11 H -0.0420 -0.0047 0.4307 0.028 Uiso 1 1 calc R
O12 O -0.4229(4) 0.7518(4) 0.0923(5) 0.0180(15) Uani 1 1 d .
C12 C 0.0624(5) -0.0461(5) 0.3190(7) 0.0155(15) Uani 1 1 d D
C13 C -0.2256(5) 0.4549(5) 0.3523(7) 0.0155(15) Uani 1 1 d D
C14 C -0.1714(5) 0.5142(4) 0.3620(8) 0.0222(14) Uani 1 1 d D
C15 C -0.1256(5) 0.5284(4) 0.2919(8) 0.0222(14) Uani 1 1 d .
H15 H -0.1250 0.4982 0.2391 0.027 Uiso 1 1 calc R
C16 C -0.0777(5) 0.5870(4) 0.2932(7) 0.0211(15) Uani 1 1 d .
C17 C -0.0806(5) 0.6309(4) 0.3748(7) 0.0179(14) Uani 1 1 d U
C18 C -0.1295(5) 0.6114(5) 0.4491(7) 0.024(2) Uani 1 1 d U
H18 H -0.1312 0.6392 0.5044 0.029 Uiso 1 1 calc R
C19 C -0.1732(6) 0.5541(5) 0.4418(8) 0.026(2) Uani 1 1 d .
H19 H -0.2046 0.5421 0.4917 0.032 Uiso 1 1 calc R
C20 C -0.0265(6) 0.6027(5) 0.2233(7) 0.034(2) Uani 1 1 d .
H20 H -0.0221 0.5724 0.1712 0.041 Uiso 1 1 calc R
C21 C 0.0162(6) 0.6590(5) 0.2279(7) 0.033(2) Uani 1 1 d .
H21 H 0.0480 0.6698 0.1778 0.040 Uiso 1 1 calc R
C22 C 0.0134(5) 0.7031(5) 0.3096(7) 0.0165(15) Uani 1 1 d .
C23 C -0.0357(5) 0.6895(4) 0.3801(7) 0.0189(16) Uani 1 1 d .
H23 H -0.0391 0.7199 0.4322 0.023 Uiso 1 1 calc R
C24 C 0.0646(5) 0.7643(5) 0.3188(8) 0.0190(16) Uani 1 1 d .
N1 N -0.3278(2) 0.3635(4) 0.0915(2) 0.0233(6) Uani 1 1 d G
C25 C -0.3857(2) 0.3991(3) 0.0346(3) 0.0233(6) Uani 1 1 d G
H25 H -0.4251 0.4226 0.0645 0.028 Uiso 1 1 calc R
C26 C -0.3859(2) 0.4004(3) -0.0658(3) 0.0233(6) Uani 1 1 d G
H26 H -0.4254 0.4248 -0.1047 0.028 Uiso 1 1 calc R
C27 C -0.3282(3) 0.3661(4) -0.1095(2) 0.0233(6) Uani 1 1 d G
C28 C -0.2703(2) 0.3305(4) -0.0526(3) 0.0225(15) Uani 1 1 d G
H28 H -0.2308 0.3070 -0.0824 0.027 Uiso 1 1 calc R
C29 C -0.2701(2) 0.3292(4) 0.0479(3) 0.0233(6) Uani 1 1 d G
H29 H -0.2305 0.3049 0.0868 0.028 Uiso 1 1 calc R
C30 C -0.3292(2) 0.3664(3) -0.21930(17) 0.0187(5) Uani 1 1 d G
C31 C -0.25953(17) 0.3721(3) -0.2623(2) 0.0187(5) Uani 1 1 d G
H31 H -0.2107 0.3775 -0.2229 0.022 Uiso 1 1 calc R
C32 C -0.26128(16) 0.3700(3) -0.3630(2) 0.0187(5) Uani 1 1 d G
H32 H -0.2136 0.3739 -0.3924 0.022 Uiso 1 1 calc R
N2 N -0.3328(2) 0.3622(4) -0.42059(17) 0.0187(5) Uani 1 1 d G
C33 C -0.40247(16) 0.3565(4) -0.3776(2) 0.0187(5) Uani 1 1 d G
H33 H -0.4513 0.3511 -0.4170 0.022 Uiso 1 1 calc R
C34 C -0.40072(17) 0.3586(4) -0.2769(2) 0.0173(12) Uani 1 1 d G
H34 H -0.4484 0.3547 -0.2475 0.021 Uiso 1 1 calc R
C35 C -0.1051(6) 0.4234(5) -0.0176(8) 0.0198(7) Uani 1 1 d .
C36 C -0.1584(5) 0.4820(5) -0.0284(7) 0.0198(7) Uani 1 1 d .
C37 C -0.1616(5) 0.5206(5) -0.1129(6) 0.0198(7) Uani 1 1 d .
H37 H -0.1321 0.5080 -0.1643 0.024 Uiso 1 1 calc R
C38 C -0.2086(5) 0.5775(5) -0.1209(6) 0.0198(7) Uani 1 1 d .
H38 H -0.2116 0.6035 -0.1786 0.024 Uiso 1 1 calc R
C39 C -0.2527(5) 0.5975(4) -0.0432(6) 0.0198(7) Uani 1 1 d .
C40 C -0.2502(5) 0.5565(4) 0.0397(7) 0.0198(7) Uani 1 1 d .
C41 C -0.2024(5) 0.4985(4) 0.0450(7) 0.0198(7) Uani 1 1 d U
H41 H -0.2009 0.4706 0.1007 0.024 Uiso 1 1 calc R
C42 C -0.2991(5) 0.6555(4) -0.0504(6) 0.0178(15) Uani 1 1 d .
H42 H -0.2999 0.6830 -0.1064 0.021 Uiso 1 1 calc R
C43 C -0.3443(5) 0.6731(4) 0.0243(6) 0.0102(14) Uani 1 1 d .
C44 C -0.3399(5) 0.6314(5) 0.1092(7) 0.0192(19) Uani 1 1 d .
H44 H -0.3686 0.6436 0.1617 0.023 Uiso 1 1 calc R
C45 C -0.2954(5) 0.5748(5) 0.1156(7) 0.0213(19) Uani 1 1 d .
H45 H -0.2946 0.5473 0.1717 0.026 Uiso 1 1 calc R
C46 C -0.3960(5) 0.7328(4) 0.0156(7) 0.0130(10) Uani 1 1 d U
N3 N -0.0018(2) 0.3258(3) 0.2451(2) 0.0196(6) Uani 1 1 d G
C47 C -0.0655(2) 0.3520(3) 0.2874(3) 0.0130(10) Uani 1 1 d G
H47 H -0.1094 0.3699 0.2476 0.016 Uiso 1 1 calc R
C48 C -0.0648(2) 0.3520(3) 0.3880(3) 0.0196(6) Uani 1 1 d G
H48 H -0.1084 0.3698 0.4169 0.024 Uiso 1 1 calc R
C49 C -0.0005(3) 0.3258(3) 0.4462(2) 0.0196(6) Uani 1 1 d G
C50 C 0.0631(2) 0.2996(3) 0.4038(3) 0.0196(6) Uani 1 1 d G
H50 H 0.1071 0.2818 0.4436 0.024 Uiso 1 1 calc R
C51 C 0.0625(2) 0.2997(3) 0.3033(3) 0.0196(6) Uani 1 1 d G
H51 H 0.1060 0.2818 0.2743 0.024 Uiso 1 1 calc R

loop_
_atom_site_aniso_label
_atom_site_aniso_U_11
_atom_site_aniso_U_22
_atom_site_aniso_U_33
_atom_site_aniso_U_23
_atom_site_aniso_U_13
_atom_site_aniso_U_12
Co1 0.0108(4) 0.0175(4) 0.0101(4) 0.0022(6) 0.0023(3) 0.0024(6)
O1 0.013(3) 0.013(3) 0.014(3) -0.001(2) 0.000(3) 0.002(2)
C1 0.011(3) 0.020(3) 0.020(3) 0.004(3) 0.002(2) 0.000(3)
Co2 0.0111(4) 0.0167(4) 0.0104(4) 0.0037(6) 0.0023(3) 0.0059(6)
O2 0.016(3) 0.021(3) 0.021(3) 0.002(2) 0.007(2) 0.015(2)
C2 0.0143(14) 0.0197(18) 0.0191(15) 0.0065(14) 0.0051(12) 0.0077(14)
Co3 0.0090(5) 0.0108(3) 0.0125(5) 0.0027(6) 0.0009(3) 0.0010(5)
O3 0.019(3) 0.032(4) 0.008(3) 0.002(3) 0.003(3) 0.006(3)
C3 0.012(3) 0.018(3) 0.013(3) 0.004(3) 0.003(3) 0.004(3)
O4 0.023(4) 0.023(3) 0.015(4) 0.008(3) 0.008(3) 0.007(3)
C4 0.0143(14) 0.0197(18) 0.0191(15) 0.0065(14) 0.0051(12) 0.0077(14)
O5 0.023(4) 0.023(3) 0.017(4) -0.004(3) 0.006(3) -0.001(3)
C5 0.0143(14) 0.0197(18) 0.0191(15) 0.0065(14) 0.0051(12) 0.0077(14)
O6 0.018(3) 0.030(4) 0.012(3) 0.002(3) 0.003(3) 0.000(3)
C6 0.0143(14) 0.0197(18) 0.0191(15) 0.0065(14) 0.0051(12) 0.0077(14)
O7 0.021(3) 0.024(3) 0.026(4) -0.004(3) 0.006(3) -0.011(3)
C7 0.0143(14) 0.0197(18) 0.0191(15) 0.0065(14) 0.0051(12) 0.0077(14)
O8 0.017(3) 0.018(3) 0.016(3) 0.004(3) -0.002(3) 0.004(3)
C8 0.030(5) 0.013(4) 0.021(4) 0.005(3) 0.010(4) 0.003(4)
O9 0.019(3) 0.021(3) 0.013(3) 0.004(2) 0.002(3) 0.011(3)
C9 0.033(5) 0.020(4) 0.016(4) 0.002(3) 0.013(4) 0.000(4)
O10 0.020(4) 0.023(3) 0.017(4) 0.003(3) 0.005(3) 0.009(3)
C10 0.015(4) 0.021(4) 0.022(4) 0.006(3) 0.004(3) 0.007(3)
O11 0.012(3) 0.014(3) 0.017(4) -0.002(3) 0.001(3) 0.003(2)
C11 0.019(4) 0.025(5) 0.025(4) 0.010(4) 0.002(3) 0.010(4)
O12 0.018(3) 0.012(3) 0.025(4) -0.001(2) 0.005(3) 0.006(2)
C12 0.011(3) 0.022(4) 0.014(3) 0.004(3) 0.003(3) 0.004(3)
C13 0.011(3) 0.017(4) 0.017(4) 0.006(3) 0.000(3) 0.002(3)
C14 0.023(3) 0.019(3) 0.024(3) -0.001(2) 0.003(2) -0.006(2)
C15 0.023(3) 0.019(3) 0.024(3) -0.001(2) 0.003(2) -0.006(2)
C16 0.018(4) 0.022(4) 0.023(3) -0.003(3) 0.002(3) -0.007(3)
C17 0.015(3) 0.024(3) 0.015(3) 0.002(2) 0.005(2) -0.004(2)
C18 0.022(4) 0.031(3) 0.022(4) -0.008(3) 0.012(3) -0.004(3)
C19 0.030(5) 0.024(4) 0.024(5) 0.004(4) 0.004(4) -0.009(4)
C20 0.042(6) 0.039(6) 0.024(4) -0.016(4) 0.012(4) -0.016(5)
C21 0.031(5) 0.042(6) 0.030(5) -0.003(4) 0.023(4) -0.014(4)
C22 0.011(3) 0.024(4) 0.014(3) 0.004(3) -0.001(3) 0.002(3)
C23 0.023(4) 0.019(4) 0.015(3) -0.001(3) 0.004(3) 0.000(3)
C24 0.010(3) 0.017(4) 0.031(4) 0.000(3) 0.004(3) 0.005(3)
N1 0.0161(14) 0.0361(16) 0.0178(14) 0.0007(14) 0.0019(12) 0.0040(14)
C25 0.0161(14) 0.0361(16) 0.0178(14) 0.0007(14) 0.0019(12) 0.0040(14)
C26 0.0161(14) 0.0361(16) 0.0178(14) 0.0007(14) 0.0019(12) 0.0040(14)
C27 0.0161(14) 0.0361(16) 0.0178(14) 0.0007(14) 0.0019(12) 0.0040(14)
C28 0.016(4) 0.038(4) 0.014(4) -0.005(3) 0.003(3) 0.001(3)
C29 0.0161(14) 0.0361(16) 0.0178(14) 0.0007(14) 0.0019(12) 0.0040(14)
C30 0.0155(13) 0.0270(14) 0.0132(12) 0.0001(12) 0.0000(10) 0.0009(13)
C31 0.0155(13) 0.0270(14) 0.0132(12) 0.0001(12) 0.0000(10) 0.0009(13)
C32 0.0155(13) 0.0270(14) 0.0132(12) 0.0001(12) 0.0000(10) 0.0009(13)
N2 0.0155(13) 0.0270(14) 0.0132(12) 0.0001(12) 0.0000(10) 0.0009(13)
C33 0.0155(13) 0.0270(14) 0.0132(12) 0.0001(12) 0.0000(10) 0.0009(13)
C34 0.012(3) 0.028(3) 0.012(3) 0.011(4) 0.001(2) 0.001(4)
C35 0.0214(16) 0.0228(14) 0.0157(14) 0.0034(11) 0.0040(12) 0.0078(12)
C36 0.0214(16) 0.0228(14) 0.0157(14) 0.0034(11) 0.0040(12) 0.0078(12)
C37 0.0214(16) 0.0228(14) 0.0157(14) 0.0034(11) 0.0040(12) 0.0078(12)
C38 0.0214(16) 0.0228(14) 0.0157(14) 0.0034(11) 0.0040(12) 0.0078(12)
C39 0.0214(16) 0.0228(14) 0.0157(14) 0.0034(11) 0.0040(12) 0.0078(12)
C40 0.0214(16) 0.0228(14) 0.0157(14) 0.0034(11) 0.0040(12) 0.0078(12)
C41 0.0214(16) 0.0228(14) 0.0157(14) 0.0034(11) 0.0040(12) 0.0078(12)
C42 0.020(4) 0.027(4) 0.007(3) 0.002(3) 0.003(3) 0.010(3)
C43 0.008(3) 0.010(3) 0.012(3) -0.002(2) 0.000(3) 0.000(2)
C44 0.022(5) 0.020(4) 0.016(5) 0.004(3) 0.008(4) 0.006(3)
C45 0.025(5) 0.026(4) 0.014(4) 0.005(3) 0.009(4) 0.007(3)
C46 0.011(2) 0.012(2) 0.016(2) -0.0021(17) -0.0004(17) 0.0016(17)
N3 0.0176(14) 0.0242(14) 0.0175(15) 0.0012(13) 0.0040(12) 0.0067(13)
C47 0.011(2) 0.012(2) 0.016(2) -0.0021(17) -0.0004(17) 0.0016(17)
C48 0.0176(14) 0.0242(14) 0.0175(15) 0.0012(13) 0.0040(12) 0.0067(13)
C49 0.0176(14) 0.0242(14) 0.0175(15) 0.0012(13) 0.0040(12) 0.0067(13)
C50 0.0176(14) 0.0242(14) 0.0175(15) 0.0012(13) 0.0040(12) 0.0067(13)
C51 0.0176(14) 0.0242(14) 0.0175(15) 0.0012(13) 0.0040(12) 0.0067(13)

loop_
_atom_type_symbol
_atom_type_description
_atom_type_scat_dispersion_real
_atom_type_scat_dispersion_imag
_atom_type_scat_source
C C 0.0033 0.0016 'International Tables Vol C Tables 4.2.6.8 and 6.1.1.4'
H H 0.0000 0.0000 'International Tables Vol C Tables 4.2.6.8 and 6.1.1.4'
Co Co 0.3494 0.9721 'International Tables Vol C Tables 4.2.6.8 and 6.1.1.4'
N N 0.0061 0.0033 'International Tables Vol C Tables 4.2.6.8 and 6.1.1.4'
O O 0.0106 0.0060 'International Tables Vol C Tables 4.2.6.8 and 6.1.1.4'

loop_
_geom_angle_atom_site_label_1
_geom_angle_atom_site_label_2
_geom_angle_atom_site_label_3
_geom_angle
_geom_angle_site_symmetry_1
_geom_angle_site_symmetry_3
O5 Co1 O3 89.0(3) . 3_455
O5 Co1 O7 167.5(3) . 3_445
O3 Co1 O7 91.91(19) 3_455 3_445
O5 Co1 O1 88.73(19) . .
O3 Co1 O1 167.7(3) 3_455 .
O7 Co1 O1 87.7(3) 3_445 .
O5 Co1 N1 95.5(3) . .
O3 Co1 N1 94.5(2) 3_455 .
O7 Co1 N1 96.8(3) 3_445 .
O1 Co1 N1 97.8(2) . .
O5 Co1 Co2 85.5(2) . .
O3 Co1 Co2 82.5(2) 3_455 .
O7 Co1 Co2 82.3(2) 3_445 .
O1 Co1 Co2 85.2(2) . .
N1 Co1 Co2 176.83(12) . .
C1 O1 Co1 120.5(6) . .
O2 C1 O1 128.6(8) . .
O2 C1 C2 115.2(8) . .
O1 C1 C2 116.2(8) . .
O4 Co2 O6 88.2(3) 3_455 .
O4 Co2 O8 88.75(19) 3_455 3_445
O6 Co2 O8 168.5(3) . 3_445
O4 Co2 N2 96.1(9) 3_455 1_556
O6 Co2 N2 93.5(9) . 1_556
O8 Co2 N2 97.9(9) 3_445 1_556
O4 Co2 O2 168.5(3) 3_455 .
O6 Co2 O2 91.84(19) . .
O8 Co2 O2 89.0(3) 3_445 .
N2 Co2 O2 95.3(9) 1_556 .
O4 Co2 Co1 84.8(2) 3_455 .
O6 Co2 Co1 82.0(2) . .
O8 Co2 Co1 86.6(2) 3_445 .
N2 Co2 Co1 175.4(8) 1_556 .
O2 Co2 Co1 83.8(2) . .
C1 O2 Co2 121.3(6) . .
C3 C2 C7 118.4(7) . .
C3 C2 C1 119.2(8) . .
C7 C2 C1 122.3(8) . .
O9 Co3 O10 89.3(3) 2 .
O9 Co3 O12 91.5(2) 2 3_545
O10 Co3 O12 167.3(3) . 3_545
O9 Co3 O11 169.3(3) 2 4_445
O10 Co3 O11 89.2(2) . 4_445
O12 Co3 O11 87.7(3) 3_545 4_445
O9 Co3 N3 95.2(2) 2 .
O10 Co3 N3 98.9(3) . .
O12 Co3 N3 93.7(2) 3_545 .
O11 Co3 N3 95.5(2) 4_445 .
O9 Co3 Co3 83.5(2) 2 2
O10 Co3 Co3 84.3(2) . 2
O12 Co3 Co3 83.2(2) 3_545 2
O11 Co3 Co3 85.8(2) 4_445 2
N3 Co3 Co3 176.58(13) . 2
C12 O3 Co1 126.9(6) . 3_545
C2 C3 C4 120.2(9) . .
C2 C3 H3 119.9 . .
C4 C3 H3 119.9 . .
C12 O4 Co2 123.3(6) . 3_545
C3 C4 C8 121.3(9) . .
C3 C4 C5 119.5(7) . .
C8 C4 C5 119.2(6) . .
C13 O5 Co1 123.2(6) . .
C6 C5 C11 121.8(9) . .
C6 C5 C4 120.3(7) . .
C11 C5 C4 118.0(7) . .
C13 O6 Co2 127.5(6) . .
C7 C6 C5 119.5(8) . .
C7 C6 H6 120.2 . .
C5 C6 H6 120.2 . .
C24 O7 Co1 123.8(7) . 3
C6 C7 C2 122.0(8) . .
C6 C7 H7 119.0 . .
C2 C7 H7 119.0 . .
C24 O8 Co2 119.4(6) . 3
C9 C8 C4 121.0(9) . .
C9 C8 H8 119.5 . .
C4 C8 H8 119.5 . .
C35 O9 Co3 125.3(6) . 2
C8 C9 C10 120.4(9) . .
C8 C9 H9 119.8 . .
C10 C9 H9 119.8 . .
C35 O10 Co3 124.6(6) . .
C11 C10 C9 119.8(8) . .
C11 C10 C12 120.6(9) . .
C9 C10 C12 119.2(8) . .
C46 O11 Co3 120.0(6) . 4_455
C10 C11 C5 121.7(9) . .
C10 C11 H11 119.2 . .
C5 C11 H11 119.2 . .
C46 O12 Co3 123.0(6) . 3_455
O4 C12 O3 122.0(8) . .
O4 C12 C10 119.0(8) . .
O3 C12 C10 119.0(8) . .
O5 C13 O6 120.9(8) . .
O5 C13 C14 119.0(8) . .
O6 C13 C14 120.1(8) . .
C15 C14 C19 121.8(9) . .
C15 C14 C13 120.2(9) . .
C19 C14 C13 117.9(9) . .
C14 C15 C16 122.8(9) . .
C14 C15 H15 118.6 . .
C16 C15 H15 118.6 . .
C20 C16 C15 124.8(9) . .
C20 C16 C17 118.8(8) . .
C15 C16 C17 116.4(8) . .
C23 C17 C16 119.3(8) . .
C23 C17 C18 122.9(9) . .
C16 C17 C18 117.8(7) . .
C19 C18 C17 121.7(9) . .
C19 C18 H18 119.1 . .
C17 C18 H18 119.1 . .
C18 C19 C14 119.4(10) . .
C18 C19 H19 120.3 . .
C14 C19 H19 120.3 . .
C21 C20 C16 121.9(9) . .
C21 C20 H20 119.0 . .
C16 C20 H20 119.0 . .
C20 C21 C22 119.3(9) . .
C20 C21 H21 120.3 . .
C22 C21 H21 120.3 . .
C23 C22 C21 120.6(8) . .
C23 C22 C24 119.6(9) . .
C21 C22 C24 119.8(9) . .
C22 C23 C17 119.9(9) . .
C22 C23 H23 120.0 . .
C17 C23 H23 120.0 . .
O7 C24 O8 127.4(9) . .
O7 C24 C22 117.1(9) . .
O8 C24 C22 115.5(9) . .
C25 N1 C29 120.0 . .
C25 N1 Co1 120.5(2) . .
C29 N1 Co1 119.5(2) . .
N1 C25 C26 120.0 . .
N1 C25 H25 120.0 . .
C26 C25 H25 120.0 . .
C25 C26 C27 120.0 . .
C25 C26 H26 120.0 . .
C27 C26 H26 120.0 . .
C28 C27 C26 120.0 . .
C28 C27 C30 120.0(3) . .
C26 C27 C30 120.0(3) . .
C27 C28 C29 120.0 . .
C27 C28 H28 120.0 . .
C29 C28 H28 120.0 . .
C28 C29 N1 120.0 . .
C28 C29 H29 120.0 . .
N1 C29 H29 120.0 . .
C31 C30 C34 120.0 . .
C31 C30 C27 120.7(3) . .
C34 C30 C27 119.2(3) . .
C30 C31 C32 120.0 . .
C30 C31 H31 120.0 . .
C32 C31 H31 120.0 . .
N2 C32 C31 120.0 . .
N2 C32 H32 120.0 . .
C31 C32 H32 120.0 . .
C32 N2 C33 120.0 . .
C32 N2 Co2 119.89(19) . 1_554
C33 N2 Co2 120.11(19) . 1_554
C34 C33 N2 120.0 . .
C34 C33 H33 120.0 . .
N2 C33 H33 120.0 . .
C33 C34 C30 120.0 . .
C33 C34 H34 120.0 . .
C30 C34 H34 120.0 . .
O10 C35 O9 121.5(8) . .
O10 C35 C36 119.4(9) . .
O9 C35 C36 119.1(8) . .
C41 C36 C37 120.8(9) . .
C41 C36 C35 119.8(9) . .
C37 C36 C35 119.4(9) . .
C38 C37 C36 119.4(8) . .
C38 C37 H37 120.3 . .
C36 C37 H37 120.3 . .
C37 C38 C39 120.8(8) . .
C37 C38 H38 119.6 . .
C39 C38 H38 119.6 . .
C40 C39 C42 120.5(7) . .
C40 C39 C38 118.5(7) . .
C42 C39 C38 121.0(8) . .
C45 C40 C41 122.0(9) . .
C45 C40 C39 118.9(7) . .
C41 C40 C39 119.2(8) . .
C36 C41 C40 121.2(9) . .
C36 C41 H41 119.4 . .
C40 C41 H41 119.4 . .
C43 C42 C39 120.5(8) . .
C43 C42 H42 119.8 . .
C39 C42 H42 119.8 . .
C42 C43 C44 118.3(7) . .
C42 C43 C46 120.9(8) . .
C44 C43 C46 120.9(8) . .
C45 C44 C43 121.1(9) . .
C45 C44 H44 119.5 . .
C43 C44 H44 119.5 . .
C44 C45 C40 120.7(9) . .
C44 C45 H45 119.6 . .
C40 C45 H45 119.6 . .
O12 C46 O11 127.0(8) . .
O12 C46 C43 116.3(8) . .
O11 C46 C43 116.6(8) . .
C47 N3 C51 120.0 . .
C47 N3 Co3 119.2(2) . .
C51 N3 Co3 120.8(2) . .
C48 C47 N3 120.0 . .
C48 C47 H47 120.0 . .
N3 C47 H47 120.0 . .
C49 C48 C47 120.0 . .
C49 C48 H48 120.0 . .
C47 C48 H48 120.0 . .
C48 C49 C50 120.0 . .
C48 C49 C49 120.2(5) . 2_556
C50 C49 C49 119.8(5) . 2_556
C51 C50 C49 120.0 . .
C51 C50 H50 120.0 . .
C49 C50 H50 120.0 . .
C50 C51 N3 120.0 . .
C50 C51 H51 120.0 . .
N3 C51 H51 120.0 . .

loop_
_geom_bond_atom_site_label_1
_geom_bond_atom_site_label_2
_geom_bond_distance
_geom_bond_site_symmetry_2
Co1 O5 2.010(7) .
Co1 O3 2.010(7) 3_455
Co1 O7 2.061(7) 3_445
Co1 O1 2.044(6) .
Co1 N1 2.055(3) .
Co1 Co2 2.6606(12) .
O1 C1 1.267(12) .
C1 O2 1.252(13) .
C1 C2 1.495(11) .
Co2 O4 2.024(7) 3_455
Co2 O6 2.007(7) .
Co2 O8 2.033(6) 3_445
Co2 N2 2.049(3) 1_556
Co2 O2 2.067(6) .
C2 C3 1.394(12) .
C2 C7 1.455(12) .
Co3 O9 1.990(6) 2
Co3 O10 2.010(6) .
Co3 O12 2.060(6) 3_545
Co3 O11 2.051(6) 4_445
Co3 N3 2.073(3) .
Co3 Co3 2.645(2) 2
O3 C12 1.267(12) .
O3 Co1 2.010(7) 3_545
C3 C4 1.409(11) .
C3 H3 0.9500 .
O4 C12 1.268(11) .
O4 Co2 2.024(7) 3_545
C4 C8 1.404(13) .
C4 C5 1.437(8) .
O5 C13 1.275(11) .
C5 C6 1.402(12) .
C5 C11 1.424(12) .
O6 C13 1.287(12) .
C6 C7 1.357(11) .
C6 H6 0.9500 .
O7 C24 1.246(13) .
O7 Co1 2.061(7) 3
C7 H7 0.9500 .
O8 C24 1.281(12) .
O8 Co2 2.033(6) 3
C8 C9 1.355(12) .
C8 H8 0.9500 .
O9 C35 1.295(12) .
O9 Co3 1.990(6) 2
C9 C10 1.438(13) .
C9 H9 0.9500 .
O10 C35 1.253(12) .
C10 C11 1.344(14) .
C10 C12 1.498(10) .
O11 C46 1.262(11) .
O11 Co3 2.051(6) 4_455
C11 H11 0.9500 .
O12 C46 1.259(12) .
O12 Co3 2.059(6) 3_455
C13 C14 1.503(10) .
C14 C15 1.339(15) .
C14 C19 1.365(14) .
C15 C16 1.428(12) .
C15 H15 0.9500 .
C16 C20 1.407(14) .
C16 C17 1.435(9) .
C17 C23 1.398(12) .
C17 C18 1.445(13) .
C18 C19 1.367(12) .
C18 H18 0.9500 .
C19 H19 0.9500 .
C20 C21 1.341(13) .
C20 H20 0.9500 .
C21 C22 1.439(14) .
C21 H21 0.9500 .
C22 C23 1.379(13) .
C22 C24 1.502(12) .
C23 H23 0.9500 .
N1 C25 1.3900 .
N1 C29 1.3900 .
C25 C26 1.3900 .
C25 H25 0.9500 .
C26 C27 1.3900 .
C26 H26 0.9500 .
C27 C28 1.3900 .
C27 C30 1.517(4) .
C28 C29 1.3900 .
C28 H28 0.9500 .
C29 H29 0.9500 .
C30 C31 1.3900 .
C30 C34 1.3900 .
C31 C32 1.3900 .
C31 H31 0.9500 .
C32 N2 1.3900 .
C32 H32 0.9500 .
N2 C33 1.3900 .
N2 Co2 2.049(3) 1_554
C33 C34 1.3900 .
C33 H33 0.9500 .
C34 H34 0.9500 .
C35 C36 1.481(12) .
C36 C41 1.368(14) .
C36 C37 1.396(13) .
C37 C38 1.392(11) .
C37 H37 0.9500 .
C38 C39 1.433(12) .
C38 H38 0.9500 .
C39 C40 1.407(9) .
C39 C42 1.403(12) .
C40 C45 1.416(14) .
C40 C41 1.415(12) .
C41 H41 0.9500 .
C42 C43 1.400(12) .
C42 H42 0.9500 .
C43 C44 1.436(12) .
C43 C46 1.482(10) .
C44 C45 1.363(12) .
C44 H44 0.9500 .
C45 H45 0.9500 .
N3 C47 1.3900 .
N3 C51 1.3900 .
C47 C48 1.3900 .
C47 H47 0.9500 .
C48 C49 1.3900 .
C48 H48 0.9500 .
C49 C50 1.3900 .
C49 C49 1.487(6) 2_556
C50 C51 1.3900 .
C50 H50 0.9500 .
C51 H51 0.9500 .

loop_
_geom_torsion_atom_site_label_1
_geom_torsion_atom_site_label_2
_geom_torsion_atom_site_label_3
_geom_torsion_atom_site_label_4
_geom_torsion
_geom_torsion_site_symmetry_1
_geom_torsion_site_symmetry_4
O5 Co1 O1 C1 88.7(7) . .
O3 Co1 O1 C1 9.1(17) 3_455 .
O7 Co1 O1 C1 -79.4(7) 3_445 .
N1 Co1 O1 C1 -175.9(7) . .
Co2 Co1 O1 C1 3.1(6) . .
Co1 O1 C1 O2 -8.5(14) . .
Co1 O1 C1 C2 169.6(5) . .
O5 Co1 Co2 O4 93.1(3) . 3_455
O3 Co1 Co2 O4 3.5(3) 3_455 3_455
O7 Co1 Co2 O4 -89.5(3) 3_445 3_455
O1 Co1 Co2 O4 -177.8(3) . 3_455
N1 Co1 Co2 O4 -14(3) . 3_455
O5 Co1 Co2 O6 4.2(3) . .
O3 Co1 Co2 O6 -85.4(3) 3_455 .
O7 Co1 Co2 O6 -178.4(4) 3_445 .
O1 Co1 Co2 O6 93.3(3) . .
N1 Co1 Co2 O6 -103(3) . .
O5 Co1 Co2 O8 -177.8(3) . 3_445
O3 Co1 Co2 O8 92.6(2) 3_455 3_445
O7 Co1 Co2 O8 -0.4(3) 3_445 3_445
O1 Co1 Co2 O8 -88.7(3) . 3_445
N1 Co1 Co2 O8 75(3) . 3_445
O5 Co1 Co2 N2 -9(12) . 1_556
O3 Co1 Co2 N2 -98(12) 3_455 1_556
O7 Co1 Co2 N2 169(12) 3_445 1_556
O1 Co1 Co2 N2 80(12) . 1_556
N1 Co1 Co2 N2 -116(12) . 1_556
O5 Co1 Co2 O2 -88.5(3) . .
O3 Co1 Co2 O2 -178.1(3) 3_455 .
O7 Co1 Co2 O2 88.9(3) 3_445 .
O1 Co1 Co2 O2 0.6(2) . .
N1 Co1 Co2 O2 164(3) . .
O1 C1 O2 Co2 9.4(14) . .
C2 C1 O2 Co2 -168.7(5) . .
O4 Co2 O2 C1 3.6(19) 3_455 .
O6 Co2 O2 C1 -86.4(7) . .
O8 Co2 O2 C1 82.1(7) 3_445 .
N2 Co2 O2 C1 179.9(11) 1_556 .
Co1 Co2 O2 C1 -4.6(7) . .
O2 C1 C2 C3 -158.2(6) . .
O1 C1 C2 C3 23.5(9) . .
O2 C1 C2 C7 24.7(10) . .
O1 C1 C2 C7 -153.6(6) . .
C7 C2 C3 C4 -0.1(10) . .
C1 C2 C3 C4 -177.2(5) . .
C2 C3 C4 C8 179.9(7) . .
C2 C3 C4 C5 0.00(3) . .
O3 Co1 O5 C13 73.2(7) 3_455 .
O7 Co1 O5 C13 -21.3(18) 3_445 .
O1 Co1 O5 C13 -94.7(7) . .
N1 Co1 O5 C13 167.6(7) . .
Co2 Co1 O5 C13 -9.3(7) . .
C3 C4 C5 C6 0.1(11) . .
C8 C4 C5 C6 -179.99(5) . .
C3 C4 C5 C11 180.00(4) . .
C8 C4 C5 C11 -0.1(11) . .
O4 Co2 O6 C13 -86.1(8) 3_455 .
O8 Co2 O6 C13 -11(2) 3_445 .
N2 Co2 O6 C13 177.9(11) 1_556 .
O2 Co2 O6 C13 82.4(8) . .
Co1 Co2 O6 C13 -1.1(7) . .
C11 C5 C6 C7 179.99(6) . .
C4 C5 C6 C7 -0.1(11) . .
C5 C6 C7 C2 0.02(9) . .
C3 C2 C7 C6 0.1(11) . .
C1 C2 C7 C6 177.1(5) . .
C3 C4 C8 C9 179.9(7) . .
C5 C4 C8 C9 0.00(7) . .
C4 C8 C9 C10 0.1(11) . .
O9 Co3 O10 C35 82.2(8) 2 .
O12 Co3 O10 C35 -11.4(19) 3_545 .
O11 Co3 O10 C35 -87.2(8) 4_445 .
N3 Co3 O10 C35 177.3(8) . .
Co3 Co3 O10 C35 -1.4(8) 2 .
C8 C9 C10 C11 0.02(9) . .
C8 C9 C10 C12 -172.6(5) . .
C9 C10 C11 C5 -0.02(9) . .
C12 C10 C11 C5 172.5(5) . .
C6 C5 C11 C10 180.00(6) . .
C4 C5 C11 C10 0.1(11) . .
Co2 O4 C12 O3 8.0(13) 3_545 .
Co2 O4 C12 C10 -171.4(5) 3_545 .
Co1 O3 C12 O4 -3.1(14) 3_545 .
Co1 O3 C12 C10 176.3(5) 3_545 .
C11 C10 C12 O4 -16.8(10) . .
C9 C10 C12 O4 155.8(7) . .
C11 C10 C12 O3 163.8(6) . .
C9 C10 C12 O3 -23.6(10) . .
Co1 O5 C13 O6 11.3(12) . .
Co1 O5 C13 C14 -168.7(6) . .
Co2 O6 C13 O5 -5.5(13) . .
Co2 O6 C13 C14 174.5(6) . .
O5 C13 C14 C15 -16.7(13) . .
O6 C13 C14 C15 163.3(9) . .
O5 C13 C14 C19 160.4(8) . .
O6 C13 C14 C19 -19.6(13) . .
C19 C14 C15 C16 -2.3(14) . .
C13 C14 C15 C16 174.8(8) . .
C14 C15 C16 C20 177.4(9) . .
C14 C15 C16 C17 0.2(12) . .
C20 C16 C17 C23 3.2(10) . .
C15 C16 C17 C23 -179.3(8) . .
C20 C16 C17 C18 -175.9(9) . .
C15 C16 C17 C18 1.6(10) . .
C23 C17 C18 C19 179.5(8) . .
C16 C17 C18 C19 -1.5(11) . .
C17 C18 C19 C14 -0.5(13) . .
C15 C14 C19 C18 2.4(14) . .
C13 C14 C19 C18 -174.7(8) . .
C15 C16 C20 C21 179.1(9) . .
C17 C16 C20 C21 -3.7(13) . .
C16 C20 C21 C22 3.7(14) . .
C20 C21 C22 C23 -3.3(13) . .
C20 C21 C22 C24 176.3(9) . .
C21 C22 C23 C17 2.9(12) . .
C24 C22 C23 C17 -176.7(7) . .
C16 C17 C23 C22 -2.9(11) . .
C18 C17 C23 C22 176.1(8) . .
Co1 O7 C24 O8 8.5(14) 3 .
Co1 O7 C24 C22 -169.5(6) 3 .
Co2 O8 C24 O7 -8.7(14) 3 .
Co2 O8 C24 C22 169.3(5) 3 .
C23 C22 C24 O7 -157.4(8) . .
C21 C22 C24 O7 23.0(12) . .
C23 C22 C24 O8 24.4(12) . .
C21 C22 C24 O8 -155.2(8) . .
O5 Co1 N1 C25 -101.4(3) . .
O3 Co1 N1 C25 -12.0(3) 3_455 .
O7 Co1 N1 C25 80.5(3) 3_445 .
O1 Co1 N1 C25 169.1(3) . .
Co2 Co1 N1 C25 6(3) . .
O5 Co1 N1 C29 79.6(3) . .
O3 Co1 N1 C29 169.0(3) 3_455 .
O7 Co1 N1 C29 -98.5(3) 3_445 .
O1 Co1 N1 C29 -9.9(3) . .
Co2 Co1 N1 C29 -173(3) . .
C29 N1 C25 C26 0.0 . .
Co1 N1 C25 C26 -179.0(4) . .
N1 C25 C26 C27 0.0 . .
C25 C26 C27 C28 0.0 . .
C25 C26 C27 C30 178.8(5) . .
C26 C27 C28 C29 0.0 . .
C30 C27 C28 C29 -178.8(5) . .
C27 C28 C29 N1 0.0 . .
C25 N1 C29 C28 0.0 . .
Co1 N1 C29 C28 179.0(4) . .
C28 C27 C30 C31 -41.5(5) . .
C26 C27 C30 C31 139.7(3) . .
C28 C27 C30 C34 136.3(3) . .
C26 C27 C30 C34 -42.5(5) . .
C34 C30 C31 C32 0.0 . .
C27 C30 C31 C32 177.8(4) . .
C30 C31 C32 N2 0.0 . .
C31 C32 N2 C33 0.0 . .
C31 C32 N2 Co2 -179.6(3) . 1_554
C32 N2 C33 C34 0.0 . .
Co2 N2 C33 C34 179.6(3) 1_554 .
N2 C33 C34 C30 0.0 . .
C31 C30 C34 C33 0.0 . .
C27 C30 C34 C33 -177.8(4) . .
Co3 O10 C35 O9 7.6(14) . .
Co3 O10 C35 C36 -173.0(6) . .
Co3 O9 C35 O10 -11.6(14) 2 .
Co3 O9 C35 C36 169.0(6) 2 .
O10 C35 C36 C41 -19.2(14) . .
O9 C35 C36 C41 160.2(8) . .
O10 C35 C36 C37 159.3(9) . .
O9 C35 C36 C37 -21.2(13) . .
C41 C36 C37 C38 1.8(12) . .
C35 C36 C37 C38 -176.7(8) . .
C36 C37 C38 C39 0.9(11) . .
C37 C38 C39 C40 -2.9(11) . .
C37 C38 C39 C42 179.0(7) . .
C42 C39 C40 C45 0.1(11) . .
C38 C39 C40 C45 -178.1(8) . .
C42 C39 C40 C41 -179.7(8) . .
C38 C39 C40 C41 2.2(10) . .
C37 C36 C41 C40 -2.5(12) . .
C35 C36 C41 C40 176.0(8) . .
C45 C40 C41 C36 -179.2(7) . .
C39 C40 C41 C36 0.5(11) . .
C40 C39 C42 C43 -0.7(11) . .
C38 C39 C42 C43 177.4(7) . .
C39 C42 C43 C44 1.8(11) . .
C39 C42 C43 C46 -177.5(8) . .
C42 C43 C44 C45 -2.5(11) . .
C46 C43 C44 C45 176.9(8) . .
C43 C44 C45 C40 1.9(12) . .
C41 C40 C45 C44 179.1(7) . .
C39 C40 C45 C44 -0.7(11) . .
Co3 O12 C46 O11 4.5(14) 3_455 .
Co3 O12 C46 C43 -174.6(5) 3_455 .
Co3 O11 C46 O12 -11.7(13) 4_455 .
Co3 O11 C46 C43 167.4(5) 4_455 .
C42 C43 C46 O12 -167.3(8) . .
C44 C43 C46 O12 13.4(12) . .
C42 C43 C46 O11 13.5(12) . .
C44 C43 C46 O11 -165.8(7) . .
O9 Co3 N3 C47 110.2(3) 2 .
O10 Co3 N3 C47 20.0(3) . .
O12 Co3 N3 C47 -158.0(3) 3_545 .
O11 Co3 N3 C47 -70.0(3) 4_445 .
Co3 Co3 N3 C47 178(100) 2 .
O9 Co3 N3 C51 -68.5(3) 2 .
O10 Co3 N3 C51 -158.6(3) . .
O12 Co3 N3 C51 23.3(3) 3_545 .
O11 Co3 N3 C51 111.4(3) 4_445 .
Co3 Co3 N3 C51 -1(3) 2 .
C51 N3 C47 C48 0.0 . .
Co3 N3 C47 C48 -178.7(3) . .
N3 C47 C48 C49 0.0 . .
C47 C48 C49 C50 0.0 . .
C47 C48 C49 C49 179.9(3) . 2_556
C48 C49 C50 C51 0.0 . .
C49 C49 C50 C51 -179.9(3) 2_556 .
C49 C50 C51 N3 0.0 . .
C47 N3 C51 C50 0.0 . .
Co3 N3 C51 C50 178.7(3) . .

loop_
_platon_squeeze_void_nr
_platon_squeeze_void_average_x
_platon_squeeze_void_average_y
_platon_squeeze_void_average_z
_platon_squeeze_void_volume
_platon_squeeze_void_count_electrons
_platon_squeeze_void_content
1 0.000 0.055 0.000 23 -1 ' '
2 0.000 0.685 0.000 228 10 ' '
3 0.500 0.185 0.000 228 10 ' '
4 0.500 0.555 0.000 24 -1 ' '
5 0.000 0.501 0.500 118 4 ' '
6 0.500 1.001 0.500 118 4 ' '
